data_1572358
loop_
_publ_author_name
'Mukda, Benjamin A.'
'Dickie, Diane A.'
'Turnbull, Mark M.'

_publ_section_title
;
 Dichloridotetrakis(3-methoxyaniline)nickel(II)
;
_journal_issue 8
_journal_name_full IUCrData
_journal_paper_doi 10.1107/S2414314624007764
_journal_volume 9
_journal_year 2024
_chemical_formula_iupac '[Ni Cl2 (C7 H9 N1 O1)4]'
_chemical_formula_moiety 'C28 H36 Cl2 N4 Ni O4'
_chemical_formula_sum 'C28 H36 Cl2 N4 Ni O4'
_chemical_formula_weight 622.22
_chemical_name_systematic
;
Dichloridotetrakis(3-methoxyaniline)nickel(II)
;
_space_group_crystal_system triclinic
_space_group_IT_number 2
_space_group_name_Hall '-P 1'
_space_group_name_H-M_alt 'P -1'
_atom_sites_solution_hydrogens mixed
_atom_sites_solution_primary direct
_atom_sites_solution_secondary difmap
_audit_creation_method SHELXL-2018/3
_cell_angle_alpha 67.9946(13)
_cell_angle_beta 67.3255(14)
_cell_angle_gamma 65.8759(14)
_cell_formula_units_Z 2
_cell_length_a 11.4514(5)
_cell_length_b 12.1629(5)
_cell_length_c 12.6920(5)
_cell_measurement_reflns_used 5693
_cell_measurement_temperature 100(2)
_cell_measurement_theta_max 27.17
_cell_measurement_theta_min 2.93
_cell_volume 1438.34(11)
_computing_cell_refinement
;
SAINT (Bruker, 2022)
;
_computing_data_collection
;
APEX4 v2022.10-1 (Bruker, 2022)
;
_computing_data_reduction
;
SAINT (Bruker, 2022)
;
_computing_molecular_graphics 'XP (Bruker, 2008)'
_computing_structure_refinement
;
<i>SHELXL2018/3</i> (Sheldrick, 2015)
;
_computing_structure_solution
;
<i>SHELXS2014</i> (Sheldrick 2008)
;
_diffrn_ambient_temperature 100(2)
_diffrn_measured_fraction_theta_full 0.999
_diffrn_measured_fraction_theta_max 0.998
_diffrn_measurement_device_type 'Bruker APEXII CCD'
_diffrn_measurement_method '\f and \w scans'
_diffrn_radiation_type MoK\a
_diffrn_radiation_wavelength 0.71073
_diffrn_reflns_av_R_equivalents 0.0755
_diffrn_reflns_av_unetI/netI 0.0591
_diffrn_reflns_limit_h_max 15
_diffrn_reflns_limit_h_min -15
_diffrn_reflns_limit_k_max 16
_diffrn_reflns_limit_k_min -16
_diffrn_reflns_limit_l_max 16
_diffrn_reflns_limit_l_min -16
_diffrn_reflns_number 42960
_diffrn_reflns_theta_full 25.242
_diffrn_reflns_theta_max 28.308
_diffrn_reflns_theta_min 2.026
_exptl_absorpt_coefficient_mu 0.901
_exptl_absorpt_correction_T_max 0.7457
_exptl_absorpt_correction_T_min 0.7138
_exptl_absorpt_correction_type multi-scan
_exptl_absorpt_process_details
;
(SADABS; Krause <i>et al.</i>,  2015)
;
_exptl_crystal_colour yellow
_exptl_crystal_density_diffrn 1.437
_exptl_crystal_density_method 'not measured'
_exptl_crystal_description plate
_exptl_crystal_F_000 652
_exptl_crystal_size_max 0.092
_exptl_crystal_size_mid 0.056
_exptl_crystal_size_min 0.044
_refine_diff_density_max 0.385
_refine_diff_density_min -0.321
_refine_ls_extinction_method none
_refine_ls_goodness_of_fit_ref 1.006
_refine_ls_hydrogen_treatment mixed
_refine_ls_matrix_type full
_refine_ls_number_parameters 380
_refine_ls_number_reflns 7138
_refine_ls_number_restraints 0
_refine_ls_restrained_S_all 1.006
_refine_ls_R_factor_all 0.0722
_refine_ls_R_factor_gt 0.0376
_refine_ls_shift/su_max 0.001
_refine_ls_shift/su_mean 0.000
_refine_ls_structure_factor_coef Fsqd
_refine_ls_weighting_details 'w=1/[\s^2^(Fo^2^)+(0.0334P)^2^+0.4355P] where P=(Fo^2^+2Fc^2^)/3'
_refine_ls_weighting_scheme calc
_refine_ls_wR_factor_gt 0.0765
_refine_ls_wR_factor_ref 0.0887
_reflns_number_gt 4852
_reflns_number_total 7138
_reflns_threshold_expression 'I > 2\s(I)'
_cod_data_source_file zl4076.cif
_cod_data_source_block I
_cod_database_code 1572358
_shelx_space_group_comment
;
The symmetry employed for this shelxl refinement is uniquely defined
by the following loop, which should always be used as a source of
symmetry information in preference to the above space-group names.
They are only intended as comments.
;
_shelx_estimated_absorpt_t_min 0.922
_shelx_estimated_absorpt_t_max 0.961

loop_
_space_group_symop_operation_xyz
'x, y, z'
'-x, -y, -z'

loop_
_atom_site_type_symbol
_atom_site_label
_atom_site_fract_x
_atom_site_fract_y
_atom_site_fract_z
_atom_site_U_iso_or_equiv
_atom_site_adp_type
_atom_site_calc_flag
_atom_site_occupancy
_atom_site_disorder_assembly
_atom_site_disorder_group
Ni Ni1 0.50342(3) 0.25347(2) 0.48264(2) 0.01306(8) Uani d 1 . .
Cl Cl1 0.64202(5) 0.35611(5) 0.47889(5) 0.01674(12) Uani d 1 . .
Cl Cl2 0.36209(5) 0.14962(5) 0.48636(5) 0.01653(12) Uani d 1 . .
N N11 0.3352(2) 0.36558(18) 0.58739(17) 0.0166(4) Uani d 1 . .
H H11A 0.275(2) 0.378(2) 0.558(2) 0.020 Uiso d 1 . .
H H11B 0.352(2) 0.431(2) 0.573(2) 0.020 Uiso d 1 . .
C C11 0.2928(2) 0.31967(19) 0.71270(19) 0.0157(4) Uani d 1 . .
C C12 0.2248(2) 0.2323(2) 0.75867(19) 0.0164(5) Uani d 1 . .
H H12 0.205531 0.205855 0.707310 0.020 Uiso calc 1 . .
O O13 0.11618(18) 0.09999(16) 0.93113(14) 0.0279(4) Uani d 1 . .
C C13 0.1853(2) 0.1843(2) 0.8798(2) 0.0195(5) Uani d 1 . .
C C14 0.2155(2) 0.2202(2) 0.9554(2) 0.0222(5) Uani d 1 . .
H H14 0.190108 0.185492 1.038361 0.027 Uiso calc 1 . .
C C15 0.2830(2) 0.3071(2) 0.9086(2) 0.0223(5) Uani d 1 . .
H H15 0.303439 0.332402 0.960012 0.027 Uiso calc 1 . .
C C16 0.3215(2) 0.3580(2) 0.7873(2) 0.0185(5) Uani d 1 . .
H H16 0.366913 0.418434 0.755974 0.022 Uiso calc 1 . .
C C17 0.0651(3) 0.0796(2) 0.8560(2) 0.0306(6) Uani d 1 . .
H H17A 0.006179 0.158736 0.820813 0.037 Uiso calc 1 . .
H H17B 0.014986 0.020045 0.902455 0.037 Uiso calc 1 . .
H H17C 0.139042 0.046029 0.793178 0.037 Uiso calc 1 . .
N N21 0.6746(2) 0.14469(17) 0.37458(16) 0.0158(4) Uani d 1 . .
H H21A 0.664(2) 0.072(2) 0.397(2) 0.019 Uiso d 1 . .
H H21B 0.741(2) 0.143(2) 0.391(2) 0.019 Uiso d 1 . .
C C21 0.6950(2) 0.1932(2) 0.24955(18) 0.0162(5) Uani d 1 . .
O O33 1.00929(15) -0.14771(14) 0.62401(13) 0.0208(4) Uani d 1 . .
C C22 0.6279(2) 0.1668(2) 0.19530(19) 0.0170(5) Uani d 1 . .
H H22 0.575639 0.112201 0.239635 0.020 Uiso calc 1 . .
O O23 0.57495(17) 0.20291(15) 0.01482(13) 0.0227(4) Uani d 1 . .
C C23 0.6384(2) 0.2214(2) 0.07549(19) 0.0185(5) Uani d 1 . .
C C24 0.7149(3) 0.3015(2) 0.0103(2) 0.0261(6) Uani d 1 . .
H H24 0.721742 0.338922 -0.071467 0.031 Uiso calc 1 . .
C C25 0.7802(3) 0.3257(2) 0.0657(2) 0.0287(6) Uani d 1 . .
H H25 0.832512 0.380328 0.021309 0.034 Uiso calc 1 . .
C C26 0.7717(2) 0.2719(2) 0.1858(2) 0.0226(5) Uani d 1 . .
H H26 0.817848 0.289221 0.222808 0.027 Uiso calc 1 . .
C C27 0.5077(3) 0.1107(2) 0.0754(2) 0.0247(5) Uani d 1 . .
H H27A 0.569940 0.031131 0.105624 0.030 Uiso calc 1 . .
H H27B 0.473733 0.100612 0.020716 0.030 Uiso calc 1 . .
H H27C 0.433351 0.137241 0.141548 0.030 Uiso calc 1 . .
N N31 0.55035(19) 0.10066(17) 0.63226(16) 0.0147(4) Uani d 1 . .
H H31A 0.475(2) 0.121(2) 0.691(2) 0.018 Uiso d 1 . .
H H31B 0.551(2) 0.040(2) 0.614(2) 0.018 Uiso d 1 . .
C C31 0.6663(2) 0.06435(19) 0.67155(18) 0.0146(4) Uani d 1 . .
C C32 0.7799(2) -0.02535(19) 0.62731(18) 0.0152(4) Uani d 1 . .
H H32 0.780233 -0.061587 0.572592 0.018 Uiso calc 1 . .
C C33 0.8928(2) -0.0614(2) 0.66390(19) 0.0165(5) Uani d 1 . .
C C34 0.8918(2) -0.0100(2) 0.74531(19) 0.0200(5) Uani d 1 . .
H H34 0.968644 -0.035787 0.771305 0.024 Uiso calc 1 . .
C C35 0.7780(2) 0.0787(2) 0.78804(19) 0.0205(5) Uani d 1 . .
H H35 0.777267 0.114153 0.843589 0.025 Uiso calc 1 . .
C C36 0.6646(2) 0.1173(2) 0.75138(19) 0.0187(5) Uani d 1 . .
H H36 0.587098 0.179170 0.780764 0.022 Uiso calc 1 . .
C C37 1.0107(2) -0.2039(2) 0.5425(2) 0.0223(5) Uani d 1 . .
H H37A 0.943022 -0.246875 0.579432 0.027 Uiso calc 1 . .
H H37B 1.098606 -0.264165 0.520807 0.027 Uiso calc 1 . .
H H37C 0.991446 -0.139306 0.471444 0.027 Uiso calc 1 . .
N N41 0.4506(2) 0.41029(18) 0.33230(17) 0.0174(4) Uani d 1 . .
H H41A 0.464(2) 0.465(2) 0.343(2) 0.021 Uiso d 1 . .
H H41B 0.509(2) 0.388(2) 0.273(2) 0.021 Uiso d 1 . .
C C41 0.3218(2) 0.4570(2) 0.31188(19) 0.0158(5) Uani d 1 . .
C C42 0.2933(2) 0.4009(2) 0.25224(18) 0.0166(5) Uani d 1 . .
H H42 0.360547 0.334924 0.219965 0.020 Uiso calc 1 . .
O O43 0.14760(16) 0.38059(15) 0.17817(14) 0.0234(4) Uani d 1 . .
C C43 0.1662(2) 0.4410(2) 0.23955(19) 0.0175(5) Uani d 1 . .
C C44 0.0670(2) 0.5362(2) 0.2874(2) 0.0232(5) Uani d 1 . .
H H44 -0.020672 0.562393 0.280350 0.028 Uiso calc 1 . .
C C45 0.0980(3) 0.5922(2) 0.3455(2) 0.0285(6) Uani d 1 . .
H H45 0.030717 0.658162 0.377741 0.034 Uiso calc 1 . .
C C46 0.2242(2) 0.5547(2) 0.3578(2) 0.0221(5) Uani d 1 . .
H H46 0.244053 0.595015 0.397112 0.027 Uiso calc 1 . .
C C47 0.0172(2) 0.4192(2) 0.1650(2) 0.0251(5) Uani d 1 . .
H H47A -0.046398 0.405454 0.243101 0.030 Uiso calc 1 . .
H H47B 0.016330 0.370547 0.118882 0.030 Uiso calc 1 . .
H H47C -0.007743 0.507929 0.123847 0.030 Uiso calc 1 . .

loop_
_atom_site_aniso_label
_atom_site_aniso_U_11
_atom_site_aniso_U_22
_atom_site_aniso_U_33
_atom_site_aniso_U_12
_atom_site_aniso_U_13
_atom_site_aniso_U_23
Ni1 0.01355(15) 0.01235(14) 0.01499(15) -0.00477(11) -0.00524(11) -0.00311(10)
Cl1 0.0156(3) 0.0136(3) 0.0248(3) -0.0050(2) -0.0089(2) -0.0049(2)
Cl2 0.0178(3) 0.0147(3) 0.0210(3) -0.0067(2) -0.0081(2) -0.0040(2)
N11 0.0163(10) 0.0139(9) 0.0203(10) -0.0064(8) -0.0050(8) -0.0033(7)
C11 0.0107(11) 0.0146(11) 0.0188(11) -0.0008(9) -0.0029(9) -0.0057(8)
C12 0.0137(11) 0.0171(11) 0.0196(11) -0.0042(9) -0.0056(9) -0.0056(8)
O13 0.0374(11) 0.0331(10) 0.0220(9) -0.0243(9) -0.0084(8) -0.0012(7)
C13 0.0187(12) 0.0155(11) 0.0240(12) -0.0070(9) -0.0049(10) -0.0040(9)
C14 0.0241(13) 0.0240(12) 0.0173(12) -0.0087(10) -0.0059(10) -0.0024(9)
C15 0.0220(13) 0.0238(12) 0.0242(13) -0.0052(10) -0.0089(10) -0.0089(10)
C16 0.0166(12) 0.0169(11) 0.0239(12) -0.0070(9) -0.0058(10) -0.0049(9)
C17 0.0397(17) 0.0384(15) 0.0250(13) -0.0279(13) -0.0076(12) -0.0037(11)
N21 0.0173(10) 0.0148(10) 0.0178(10) -0.0072(8) -0.0061(8) -0.0029(7)
C21 0.0142(11) 0.0167(11) 0.0163(11) -0.0029(9) -0.0023(9) -0.0067(8)
O33 0.0160(9) 0.0248(9) 0.0243(9) -0.0022(7) -0.0067(7) -0.0124(7)
C22 0.0178(12) 0.0150(11) 0.0179(11) -0.0064(9) -0.0029(9) -0.0047(8)
O23 0.0293(10) 0.0268(9) 0.0178(8) -0.0128(8) -0.0097(7) -0.0036(7)
C23 0.0187(13) 0.0201(12) 0.0184(12) -0.0051(10) -0.0046(10) -0.0083(9)
C24 0.0325(15) 0.0320(14) 0.0154(12) -0.0174(12) -0.0047(10) -0.0015(10)
C25 0.0338(16) 0.0341(15) 0.0227(13) -0.0236(12) -0.0036(11) -0.0017(11)
C26 0.0224(13) 0.0291(13) 0.0226(12) -0.0140(11) -0.0073(10) -0.0054(10)
C27 0.0318(15) 0.0255(13) 0.0250(13) -0.0136(11) -0.0137(11) -0.0038(10)
N31 0.0132(10) 0.0129(9) 0.0184(10) -0.0037(8) -0.0042(8) -0.0048(7)
C31 0.0160(11) 0.0138(11) 0.0138(10) -0.0069(9) -0.0052(9) 0.0002(8)
C32 0.0178(12) 0.0150(11) 0.0143(11) -0.0057(9) -0.0047(9) -0.0043(8)
C33 0.0152(12) 0.0156(11) 0.0170(11) -0.0047(9) -0.0037(9) -0.0034(8)
C34 0.0181(12) 0.0254(12) 0.0192(12) -0.0070(10) -0.0080(9) -0.0053(9)
C35 0.0253(13) 0.0244(12) 0.0179(12) -0.0086(10) -0.0073(10) -0.0094(9)
C36 0.0187(12) 0.0180(11) 0.0181(11) -0.0027(9) -0.0047(9) -0.0069(9)
C37 0.0167(12) 0.0255(13) 0.0268(13) -0.0012(10) -0.0053(10) -0.0155(10)
N41 0.0183(11) 0.0167(10) 0.0197(10) -0.0073(8) -0.0075(8) -0.0029(8)
C41 0.0142(11) 0.0150(11) 0.0172(11) -0.0058(9) -0.0063(9) 0.0003(8)
C42 0.0165(12) 0.0162(11) 0.0163(11) -0.0040(9) -0.0045(9) -0.0045(8)
O43 0.0202(9) 0.0271(9) 0.0312(9) -0.0043(7) -0.0129(7) -0.0136(7)
C43 0.0224(13) 0.0173(11) 0.0165(11) -0.0080(10) -0.0092(9) -0.0023(8)
C44 0.0177(13) 0.0260(13) 0.0269(13) -0.0004(10) -0.0112(10) -0.0098(10)
C45 0.0256(14) 0.0267(13) 0.0359(15) 0.0053(11) -0.0149(12) -0.0190(11)
C46 0.0247(13) 0.0210(12) 0.0268(13) -0.0021(10) -0.0153(11) -0.0095(10)
C47 0.0238(14) 0.0313(14) 0.0282(13) -0.0106(11) -0.0132(11) -0.0074(10)

loop_
_atom_type_symbol
_atom_type_description
_atom_type_scat_dispersion_real
_atom_type_scat_dispersion_imag
_atom_type_scat_source
C C 0.0033 0.0016 'International Tables Vol C Tables 4.2.6.8 and 6.1.1.4'
H H 0.0000 0.0000 'International Tables Vol C Tables 4.2.6.8 and 6.1.1.4'
N N 0.0061 0.0033 'International Tables Vol C Tables 4.2.6.8 and 6.1.1.4'
O O 0.0106 0.0060 'International Tables Vol C Tables 4.2.6.8 and 6.1.1.4'
Cl Cl 0.1484 0.1585 'International Tables Vol C Tables 4.2.6.8 and 6.1.1.4'
Ni Ni 0.3393 1.1124 'International Tables Vol C Tables 4.2.6.8 and 6.1.1.4'

loop_
_geom_angle_atom_site_label_1
_geom_angle_atom_site_label_2
_geom_angle_atom_site_label_3
_geom_angle_site_symmetry_1
_geom_angle_site_symmetry_3
_geom_angle
_geom_angle_publ_flag
N11 Ni1 N21 . . 178.52(8) y
N11 Ni1 N31 . . 94.62(7) y
N21 Ni1 N31 . . 86.39(7) y
N11 Ni1 N41 . . 84.25(7) y
N21 Ni1 N41 . . 94.75(7) y
N31 Ni1 N41 . . 178.66(8) y
N11 Ni1 Cl1 . . 90.80(6) y
N21 Ni1 Cl1 . . 88.04(6) y
N31 Ni1 Cl1 . . 94.66(5) y
N41 Ni1 Cl1 . . 86.07(5) y
N11 Ni1 Cl2 . . 89.10(6) y
N21 Ni1 Cl2 . . 92.06(6) y
N31 Ni1 Cl2 . . 85.45(5) y
N41 Ni1 Cl2 . . 93.82(5) y
Cl1 Ni1 Cl2 . . 179.86(2) y
C11 N11 Ni1 . . 120.77(14) y
C11 N11 H11A . . 109.6(16) ?
Ni1 N11 H11A . . 100.8(16) ?
C11 N11 H11B . . 107.7(16) ?
Ni1 N11 H11B . . 106.1(17) ?
H11A N11 H11B . . 112(2) ?
C16 C11 C12 . . 120.4(2) ?
C16 C11 N11 . . 121.1(2) ?
C12 C11 N11 . . 118.4(2) ?
C13 C12 C11 . . 119.5(2) ?
C13 C12 H12 . . 120.3 ?
C11 C12 H12 . . 120.3 ?
C13 O13 C17 . . 116.54(18) ?
O13 C13 C12 . . 122.6(2) ?
O13 C13 C14 . . 116.7(2) ?
C12 C13 C14 . . 120.7(2) ?
C15 C14 C13 . . 119.2(2) ?
C15 C14 H14 . . 120.4 ?
C13 C14 H14 . . 120.4 ?
C14 C15 C16 . . 121.0(2) ?
C14 C15 H15 . . 119.5 ?
C16 C15 H15 . . 119.5 ?
C11 C16 C15 . . 119.2(2) ?
C11 C16 H16 . . 120.4 ?
C15 C16 H16 . . 120.4 ?
O13 C17 H17A . . 109.5 ?
O13 C17 H17B . . 109.5 ?
H17A C17 H17B . . 109.5 ?
O13 C17 H17C . . 109.5 ?
H17A C17 H17C . . 109.5 ?
H17B C17 H17C . . 109.5 ?
C21 N21 Ni1 . . 116.21(14) y
C21 N21 H21A . . 109.8(15) ?
Ni1 N21 H21A . . 105.2(16) ?
C21 N21 H21B . . 107.8(16) ?
Ni1 N21 H21B . . 104.7(16) ?
H21A N21 H21B . . 113(2) ?
C26 C21 C22 . . 120.7(2) ?
C26 C21 N21 . . 120.4(2) ?
C22 C21 N21 . . 118.6(2) ?
C33 O33 C37 . . 116.88(17) ?
C23 C22 C21 . . 119.3(2) ?
C23 C22 H22 . . 120.4 ?
C21 C22 H22 . . 120.4 ?
C23 O23 C27 . . 117.27(17) ?
O23 C23 C24 . . 115.8(2) ?
O23 C23 C22 . . 123.7(2) ?
C24 C23 C22 . . 120.5(2) ?
C25 C24 C23 . . 119.1(2) ?
C25 C24 H24 . . 120.5 ?
C23 C24 H24 . . 120.5 ?
C24 C25 C26 . . 121.6(2) ?
C24 C25 H25 . . 119.2 ?
C26 C25 H25 . . 119.2 ?
C21 C26 C25 . . 118.8(2) ?
C21 C26 H26 . . 120.6 ?
C25 C26 H26 . . 120.6 ?
O23 C27 H27A . . 109.5 ?
O23 C27 H27B . . 109.5 ?
H27A C27 H27B . . 109.5 ?
O23 C27 H27C . . 109.5 ?
H27A C27 H27C . . 109.5 ?
H27B C27 H27C . . 109.5 ?
C31 N31 Ni1 . . 125.09(14) y
C31 N31 H31A . . 110.5(15) ?
Ni1 N31 H31A . . 100.9(14) ?
C31 N31 H31B . . 109.2(16) ?
Ni1 N31 H31B . . 101.4(16) ?
H31A N31 H31B . . 109(2) ?
C36 C31 C32 . . 120.8(2) ?
C36 C31 N31 . . 120.7(2) ?
C32 C31 N31 . . 118.46(19) ?
C33 C32 C31 . . 119.3(2) ?
C33 C32 H32 . . 120.3 ?
C31 C32 H32 . . 120.3 ?
O33 C33 C32 . . 123.3(2) ?
O33 C33 C34 . . 116.24(19) ?
C32 C33 C34 . . 120.4(2) ?
C35 C34 C33 . . 119.3(2) ?
C35 C34 H34 . . 120.4 ?
C33 C34 H34 . . 120.4 ?
C34 C35 C36 . . 121.2(2) ?
C34 C35 H35 . . 119.4 ?
C36 C35 H35 . . 119.4 ?
C31 C36 C35 . . 119.0(2) ?
C31 C36 H36 . . 120.5 ?
C35 C36 H36 . . 120.5 ?
O33 C37 H37A . . 109.5 ?
O33 C37 H37B . . 109.5 ?
H37A C37 H37B . . 109.5 ?
O33 C37 H37C . . 109.5 ?
H37A C37 H37C . . 109.5 ?
H37B C37 H37C . . 109.5 ?
C41 N41 Ni1 . . 123.17(14) y
C41 N41 H41A . . 109.1(18) ?
Ni1 N41 H41A . . 101.2(17) ?
C41 N41 H41B . . 109.4(17) ?
Ni1 N41 H41B . . 104.0(17) ?
H41A N41 H41B . . 109(2) ?
C42 C41 C46 . . 120.3(2) ?
C42 C41 N41 . . 120.1(2) ?
C46 C41 N41 . . 119.6(2) ?
C41 C42 C43 . . 119.9(2) ?
C41 C42 H42 . . 120.1 ?
C43 C42 H42 . . 120.1 ?
C43 O43 C47 . . 116.84(18) ?
O43 C43 C44 . . 123.7(2) ?
O43 C43 C42 . . 115.7(2) ?
C44 C43 C42 . . 120.6(2) ?
C45 C44 C43 . . 118.7(2) ?
C45 C44 H44 . . 120.7 ?
C43 C44 H44 . . 120.7 ?
C46 C45 C44 . . 121.7(2) ?
C46 C45 H45 . . 119.2 ?
C44 C45 H45 . . 119.2 ?
C45 C46 C41 . . 119.0(2) ?
C45 C46 H46 . . 120.5 ?
C41 C46 H46 . . 120.5 ?
O43 C47 H47A . . 109.5 ?
O43 C47 H47B . . 109.5 ?
H47A C47 H47B . . 109.5 ?
O43 C47 H47C . . 109.5 ?
H47A C47 H47C . . 109.5 ?
H47B C47 H47C . . 109.5 ?

loop_
_geom_bond_atom_site_label_1
_geom_bond_atom_site_label_2
_geom_bond_site_symmetry_2
_geom_bond_distance
_geom_bond_publ_flag
Ni1 N11 . 2.1388(19) y
Ni1 N21 . 2.1544(19) y
Ni1 N31 . 2.1621(18) y
Ni1 N41 . 2.2056(18) y
Ni1 Cl1 . 2.3658(6) y
Ni1 Cl2 . 2.4051(6) y
N11 C11 . 1.428(3) ?
N11 H11A . 0.85(2) ?
N11 H11B . 0.83(2) ?
C11 C16 . 1.385(3) ?
C11 C12 . 1.392(3) ?
C12 C13 . 1.384(3) ?
C12 H12 . 0.9500 ?
O13 C13 . 1.367(3) ?
O13 C17 . 1.428(3) ?
C13 C14 . 1.387(3) ?
C14 C15 . 1.382(3) ?
C14 H14 . 0.9500 ?
C15 C16 . 1.390(3) ?
C15 H15 . 0.9500 ?
C16 H16 . 0.9500 ?
C17 H17A . 0.9800 ?
C17 H17B . 0.9800 ?
C17 H17C . 0.9800 ?
N21 C21 . 1.430(3) ?
N21 H21A . 0.86(2) ?
N21 H21B . 0.85(2) ?
C21 C26 . 1.379(3) ?
C21 C22 . 1.393(3) ?
O33 C33 . 1.368(3) ?
O33 C37 . 1.431(3) ?
C22 C23 . 1.391(3) ?
C22 H22 . 0.9500 ?
O23 C23 . 1.366(3) ?
O23 C27 . 1.430(3) ?
C23 C24 . 1.391(3) ?
C24 C25 . 1.371(3) ?
C24 H24 . 0.9500 ?
C25 C26 . 1.397(3) ?
C25 H25 . 0.9500 ?
C26 H26 . 0.9500 ?
C27 H27A . 0.9800 ?
C27 H27B . 0.9800 ?
C27 H27C . 0.9800 ?
N31 C31 . 1.440(3) ?
N31 H31A . 0.91(2) ?
N31 H31B . 0.85(2) ?
C31 C36 . 1.381(3) ?
C31 C32 . 1.391(3) ?
C32 C33 . 1.388(3) ?
C32 H32 . 0.9500 ?
C33 C34 . 1.388(3) ?
C34 C35 . 1.379(3) ?
C34 H34 . 0.9500 ?
C35 C36 . 1.388(3) ?
C35 H35 . 0.9500 ?
C36 H36 . 0.9500 ?
C37 H37A . 0.9800 ?
C37 H37B . 0.9800 ?
C37 H37C . 0.9800 ?
N41 C41 . 1.436(3) ?
N41 H41A . 0.81(2) ?
N41 H41B . 0.83(2) ?
C41 C42 . 1.381(3) ?
C41 C46 . 1.390(3) ?
C42 C43 . 1.387(3) ?
C42 H42 . 0.9500 ?
O43 C43 . 1.370(3) ?
O43 C47 . 1.428(3) ?
C43 C44 . 1.385(3) ?
C44 C45 . 1.383(3) ?
C44 H44 . 0.9500 ?
C45 C46 . 1.380(3) ?
C45 H45 . 0.9500 ?
C46 H46 . 0.9500 ?
C47 H47A . 0.9800 ?
C47 H47B . 0.9800 ?
C47 H47C . 0.9800 ?

loop_
_geom_hbond_atom_site_label_D
_geom_hbond_atom_site_label_H
_geom_hbond_atom_site_label_A
_geom_hbond_site_symmetry_A
_geom_hbond_distance_DH
_geom_hbond_distance_HA
_geom_hbond_distance_DA
_geom_hbond_angle_DHA
_geom_hbond_publ_flag
N11 H11B Cl1 2_666 0.83(2) 2.44(3) 3.264(2) 168(2) yes
N21 H21A Cl2 2_656 0.86(2) 2.62(2) 3.468(2) 166(2) yes
N31 H31B Cl2 2_656 0.85(2) 2.69(2) 3.509(2) 160(2) yes

loop_
_geom_torsion_atom_site_label_1
_geom_torsion_atom_site_label_2
_geom_torsion_atom_site_label_3
_geom_torsion_atom_site_label_4
_geom_torsion_site_symmetry_1
_geom_torsion_site_symmetry_2
_geom_torsion_site_symmetry_3
_geom_torsion_site_symmetry_4
_geom_torsion
_geom_torsion_publ_flag
Ni1 N11 C11 C16 . . . . 102.6(2) ?
Ni1 N11 C11 C12 . . . . -75.6(2) ?
C16 C11 C12 C13 . . . . 0.3(3) ?
N11 C11 C12 C13 . . . . 178.5(2) ?
C17 O13 C13 C12 . . . . -10.9(3) ?
C17 O13 C13 C14 . . . . 169.4(2) ?
C11 C12 C13 O13 . . . . 178.8(2) ?
C11 C12 C13 C14 . . . . -1.5(3) ?
O13 C13 C14 C15 . . . . -178.7(2) ?
C12 C13 C14 C15 . . . . 1.5(4) ?
C13 C14 C15 C16 . . . . -0.4(4) ?
C12 C11 C16 C15 . . . . 0.8(3) ?
N11 C11 C16 C15 . . . . -177.4(2) ?
C14 C15 C16 C11 . . . . -0.8(4) ?
Ni1 N21 C21 C26 . . . . 90.7(2) ?
Ni1 N21 C21 C22 . . . . -84.6(2) ?
C26 C21 C22 C23 . . . . -0.3(3) ?
N21 C21 C22 C23 . . . . 174.9(2) ?
C27 O23 C23 C24 . . . . 173.2(2) ?
C27 O23 C23 C22 . . . . -7.8(3) ?
C21 C22 C23 O23 . . . . -179.01(19) ?
C21 C22 C23 C24 . . . . 0.0(3) ?
O23 C23 C24 C25 . . . . 179.2(2) ?
C22 C23 C24 C25 . . . . 0.2(4) ?
C23 C24 C25 C26 . . . . 0.0(4) ?
C22 C21 C26 C25 . . . . 0.5(3) ?
N21 C21 C26 C25 . . . . -174.7(2) ?
C24 C25 C26 C21 . . . . -0.3(4) ?
Ni1 N31 C31 C36 . . . . 88.5(2) ?
Ni1 N31 C31 C32 . . . . -91.6(2) ?
C36 C31 C32 C33 . . . . -0.2(3) ?
N31 C31 C32 C33 . . . . 179.85(19) ?
C37 O33 C33 C32 . . . . -1.4(3) ?
C37 O33 C33 C34 . . . . 178.35(19) ?
C31 C32 C33 O33 . . . . -179.19(19) ?
C31 C32 C33 C34 . . . . 1.1(3) ?
O33 C33 C34 C35 . . . . 179.2(2) ?
C32 C33 C34 C35 . . . . -1.0(3) ?
C33 C34 C35 C36 . . . . 0.2(3) ?
C32 C31 C36 C35 . . . . -0.6(3) ?
N31 C31 C36 C35 . . . . 179.3(2) ?
C34 C35 C36 C31 . . . . 0.7(3) ?
Ni1 N41 C41 C42 . . . . -84.4(2) ?
Ni1 N41 C41 C46 . . . . 92.3(2) ?
C46 C41 C42 C43 . . . . -0.9(3) ?
N41 C41 C42 C43 . . . . 175.75(19) ?
C47 O43 C43 C44 . . . . -0.5(3) ?
C47 O43 C43 C42 . . . . 179.32(19) ?
C41 C42 C43 O43 . . . . 179.42(19) ?
C41 C42 C43 C44 . . . . -0.7(3) ?
O43 C43 C44 C45 . . . . -178.6(2) ?
C42 C43 C44 C45 . . . . 1.5(3) ?
C43 C44 C45 C46 . . . . -0.7(4) ?
C44 C45 C46 C41 . . . . -0.9(4) ?
C42 C41 C46 C45 . . . . 1.7(3) ?
N41 C41 C46 C45 . . . . -175.0(2) ?
